data_1575509
loop_
_publ_author_name
'Palui, Prasenjit'
'Bollenbeck, Matthias'
'Meleschko, Daniel'
'Brehm, Philipp'
'Gomila, Rosa M.'
'Schnakenburg, Gregor'
'Frontera, Antonio'
'Bismuto, Alessandro'

_publ_section_title
;
 Azadistibiridines and stabilised-iminobismuthane: reactivity of small
 inorganic rings in heavy main group chemistry.
;
_journal_issue 36
_journal_name_full 'Chemical science'
_journal_page_first 16894
_journal_page_last 16903
_journal_paper_doi 10.1039/d5sc03416g
_journal_volume 16
_journal_year 2025
_chemical_formula_moiety 'C55 H105 N O2 S Sb2 Si8'
_chemical_formula_sum 'C55 H105 N O2 S Sb2 Si8'
_chemical_formula_weight 1312.67
_chemical_name_systematic MB043
_space_group_crystal_system monoclinic
_space_group_IT_number 14
_space_group_name_Hall '-P 2ybc'
_space_group_name_H-M_alt 'P 1 21/c 1'
_atom_sites_solution_hydrogens geom
_atom_sites_solution_primary dual
_audit_creation_date 2024-07-25
_audit_creation_method
;
Olex2 1.5
(compiled 2024.02.16 svn.r378c4104 for OlexSys, GUI svn.r6928)
;
_audit_update_record
;
2025-04-01 deposited with the CCDC.	2025-08-05 downloaded from the CCDC.
;
_cell_angle_alpha 90
_cell_angle_beta 114.608(2)
_cell_angle_gamma 90
_cell_formula_units_Z 4
_cell_length_a 24.2212(7)
_cell_length_b 13.1556(4)
_cell_length_c 24.2421(8)
_cell_measurement_reflns_used 21160
_cell_measurement_temperature 100
_cell_measurement_theta_max 33.55
_cell_measurement_theta_min 1.99
_cell_volume 7023.0(4)
_computing_cell_refinement
;
X-Area Recipe 2.0.1 (STOE, 2023)
;
_computing_data_collection
;
X-Area WinXpose 2.0.29.0 (STOE, 2023)
;
_computing_data_reduction
;
X-Area Integrate 2.5.15.0 (STOE, 2023)
X-Area LANA 2.7.12 (STOE, 2023)
;
_computing_molecular_graphics 'Olex2 1.5 (Dolomanov et al., 2009)'
_computing_publication_material
;
STOE & Cie GmbH, X-Area, software package for collecting single-crystal or
multi-domain crystal data on STOE area-detector diffractometers, for image 
processing, for the correction and scaling of reflection intensities and 
for outlier rejection, version 2.3, Darmstadt 2023
;
_computing_structure_refinement 'XL  (Sheldrick, 2008)'
_computing_structure_solution 'SHELXT 2018/2 (Sheldrick, 2018)'
_diffrn_ambient_temperature 100
_diffrn_detector 'image plate (34 cm diameter)'
_diffrn_detector_area_resol_mean 6.67
_diffrn_detector_type 'STOE Imaging Plate'
_diffrn_measured_fraction_theta_full 0.985
_diffrn_measured_fraction_theta_max 0.984
_diffrn_measurement_details '73 frames, detector distance = 70 mm'
_diffrn_measurement_device '2-circle diffractometer'
_diffrn_measurement_device_type 'STOE IPDS 2T'
_diffrn_measurement_method 'rotation method, \w scans'
_diffrn_radiation_collimation '0.5 mm diameter'
_diffrn_radiation_monochromator 'plane graphite'
_diffrn_radiation_polarisn_norm 0
_diffrn_radiation_probe x-ray
_diffrn_radiation_type 'Mo K\a'
_diffrn_radiation_wavelength 0.71073
_diffrn_reflns_av_R_equivalents 0.0536
_diffrn_reflns_av_unetI/netI 0.0700
_diffrn_reflns_Laue_measured_fraction_full 0.985
_diffrn_reflns_Laue_measured_fraction_max 0.984
_diffrn_reflns_limit_h_max 31
_diffrn_reflns_limit_h_min -31
_diffrn_reflns_limit_k_max 17
_diffrn_reflns_limit_k_min -17
_diffrn_reflns_limit_l_max 32
_diffrn_reflns_limit_l_min -26
_diffrn_reflns_number 37454
_diffrn_reflns_point_group_measured_fraction_full 0.985
_diffrn_reflns_point_group_measured_fraction_max 0.984
_diffrn_reflns_theta_full 25.242
_diffrn_reflns_theta_max 27.999
_diffrn_reflns_theta_min 1.997
_diffrn_source 'Anton Paar Primux50'
_diffrn_source_current 0.830
_diffrn_source_power 0.050
_diffrn_source_voltage 60
_exptl_absorpt_coefficient_mu 0.970
_exptl_absorpt_correction_T_max 0.9161
_exptl_absorpt_correction_T_min 0.2937
_exptl_absorpt_correction_type multi-scan
_exptl_absorpt_process_details
;
STOE LANA, absorption correction by scaling of reflection intensities.
J. Koziskova, F. Hahn, J. Richter, J. Kozisek, "Comparison of different
absorption corrections on the model structure of tetrakis(\m~2~-acetato)-
diaqua-di-copper(II)", Acta Chimica Slovaca, vol. 9, no. 2, 2016, pp. 136 - 140.
Afterwards a spherical absorption correction was performed within STOE LANA.
;
_exptl_crystal_colour 'clear greenish yellow'
_exptl_crystal_colour_lustre clear
_exptl_crystal_colour_modifier greenish
_exptl_crystal_colour_primary yellow
_exptl_crystal_density_diffrn 1.241
_exptl_crystal_density_method 'not measured'
_exptl_crystal_description plank
_exptl_crystal_F_000 2752
_exptl_crystal_size_max 0.35
_exptl_crystal_size_mid 0.15
_exptl_crystal_size_min 0.1
_exptl_crystal_size_rad 0.060
_refine_diff_density_max 1.185
_refine_diff_density_min -1.197
_refine_diff_density_rms 0.134
_refine_ls_extinction_method none
_refine_ls_goodness_of_fit_ref 1.001
_refine_ls_hydrogen_treatment constr
_refine_ls_matrix_type full
_refine_ls_number_parameters 653
_refine_ls_number_reflns 16697
_refine_ls_number_restraints 18
_refine_ls_restrained_S_all 1.003
_refine_ls_R_factor_all 0.0878
_refine_ls_R_factor_gt 0.0494
_refine_ls_shift/su_max 0.001
_refine_ls_shift/su_mean 0.000
_refine_ls_structure_factor_coef Fsqd
_refine_ls_weighting_details 'w=1/[\s^2^(Fo^2^)+(0.0543P)^2^+18.0200P] where P=(Fo^2^+2Fc^2^)/3'
_refine_ls_weighting_scheme calc
_refine_ls_wR_factor_gt 0.1072
_refine_ls_wR_factor_ref 0.1235
_reflns_Friedel_coverage 0.000
_reflns_number_gt 11588
_reflns_number_total 16697
_reflns_threshold_expression 'I > 2\s(I)'
_cod_data_source_file d5sc03416g3.cif
_cod_data_source_block 2a
_cod_depositor_comments 'Adding full bibliography for 1575509--1575515.cif.'
_cod_database_code 1575509
_shelx_shelxl_version_number 2019/1
_shelx_space_group_comment
;
The symmetry employed for this shelxl refinement is uniquely defined
by the following loop, which should always be used as a source of
symmetry information in preference to the above space-group names.
They are only intended as comments.
;
_shelx_estimated_absorpt_t_max 0.909
_shelx_estimated_absorpt_t_min 0.728
_olex2_refinement_description
;
1. Fixed Uiso
 At 1.2 times of:
  All C(H) groups
 At 1.5 times of:
  All C(H,H,H) groups
2. Uiso/Uaniso restraints and constraints
C39 \\sim C38 \\sim C41 \\sim C40: within 2A with sigma of 0.001 and sigma for
terminal atoms of 0.002 within 2A
3.a Ternary CH refined with riding coordinates:
 C7(H7), C18(H18), C31(H31), C42(H42)
3.b Aromatic/amide H refined with riding coordinates:
 C3(H3), C5(H5), C27(H27), C29(H29), C50(H50), C51(H51), C53(H53), C54(H54)
3.c Idealised Me refined as rotating group:
 C8(H8A,H8B,H8C), C9(H9A,H9B,H9C), C10(H10A,H10B,H10C), C11(H11A,H11B,H11C),
 C12(H12A,H12B,H12C), C13(H13A,H13B,H13C), C15(H15A,H15B,H15C), C16(H16A,H16B,
 H16C), C17(H17A,H17B,H17C), C19(H19A,H19B,H19C), C20(H20A,H20B,H20C), C21(H21A,
 H21B,H21C), C22(H22A,H22B,H22C), C23(H23A,H23B,H23C), C24(H24A,H24B,H24C),
 C32(H32A,H32B,H32C), C33(H33A,H33B,H33C), C34(H34A,H34B,H34C), C35(H35A,H35B,
 H35C), C36(H36A,H36B,H36C), C37(H37A,H37B,H37C), C39(H39A,H39B,H39C), C40(H40A,
 H40B,H40C), C41(H41A,H41B,H41C), C43(H43A,H43B,H43C), C44(H44A,H44B,H44C),
 C45(H45A,H45B,H45C), C46(H46A,H46B,H46C), C47(H47A,H47B,H47C), C48(H48A,H48B,
 H48C), C55(H55A,H55B,H55C)
;
_olex2_submission_special_instructions 'No special instructions were received'
_stoe_detector_distance '70.0 mm'
_stoe_evaluation_lana_completeness 95.9
_stoe_evaluation_lana_max_2theta_available 66.9
_stoe_evaluation_lana_max_2theta_desired 66.9
_stoe_evaluation_lana_mean_redundancy 2.1
_stoe_evaluation_lana_number_refls_after_or 54177
_stoe_evaluation_lana_number_refls_outliers 7051
_stoe_evaluation_lana_number_refls_total 61228
_stoe_evaluation_lana_number_refls_unique 26314
_stoe_evaluation_lana_number_refls_written 54177
_stoe_evaluation_lana_or_c1 0.035
_stoe_evaluation_lana_or_c2 0
_stoe_evaluation_lana_or_c3 0
_stoe_evaluation_lana_or_c4 0.7
_stoe_evaluation_lana_table
;
#----------------------------------------------------------------------------
2Theta           6.6   13.8   21.0   28.2   35.4   42.6   49.8   57.0   64.2
#----------------------------------------------------------------------------
<Resolution>    4.90   2.82   1.91   1.44   1.16   0.97   0.84   0.74   0.67
N(total)         220   1163   2630   4563   6854   8689  10783  13276  13050
<Redundancy>     1.9    2.2    2.1    2.2    2.2    2.1    2.0    2.0    2.1
Complet. [%%]    88.9   93.6   95.4   96.5   97.7   97.2   98.1   97.1   91.8
<I/sigma>      120.4   73.2   43.1   27.6   15.7    8.9    5.2    2.3    0.8
R(int)         0.038  0.033  0.032  0.033  0.046  0.070  0.104  0.208  0.419
#----------------------------------------------------------------------------
;
_stoe_measurement_identifier 8332
_stoe_measurement_max_exposure_per_frame '120.0 s'
_stoe_measurement_mean_exposure_per_frame '120.0 s'
_stoe_measurement_min_exposure_per_frame '120.0 s'
_stoe_measurement_total_exposure_time '2.4 h'
_stoe_measurement_total_frame_number 73
_stoe_measurement_total_run_number 1

loop_
_space_group_symop_operation_xyz
'x, y, z'
'-x, y+1/2, -z+1/2'
'-x, -y, -z'
'x, -y-1/2, z-1/2'

loop_
_atom_site_label
_atom_site_type_symbol
_atom_site_fract_x
_atom_site_fract_y
_atom_site_fract_z
_atom_site_U_iso_or_equiv
_atom_site_adp_type
_atom_site_occupancy
_atom_site_site_symmetry_order
_atom_site_calc_flag
_atom_site_refinement_flags_posn
_atom_site_refinement_flags_adp
_atom_site_refinement_flags_occupancy
_atom_site_disorder_assembly
_atom_site_disorder_group
Sb1 Sb 0.19470(2) 0.45366(2) 0.28439(2) 0.01658(7) Uani 1 1 d . . . . .
Sb2 Sb 0.30471(2) 0.55319(2) 0.30321(2) 0.01343(7) Uani 1 1 d . . . . .
S S 0.18094(5) 0.68487(8) 0.23204(5) 0.0194(2) Uani 1 1 d . . . . .
Si1 Si 0.15463(6) 0.13221(10) 0.32885(6) 0.0221(3) Uani 1 1 d . . . . .
Si2 Si 0.03587(6) 0.27144(10) 0.25468(6) 0.0223(3) Uani 1 1 d . . . . .
Si3 Si 0.32980(5) 0.30421(8) 0.20915(5) 0.0165(2) Uani 1 1 d . . . . .
Si4 Si 0.23879(5) 0.44957(8) 0.10352(5) 0.0163(2) Uani 1 1 d . . . . .
Si5 Si 0.30937(6) 0.47667(8) 0.48090(5) 0.0185(2) Uani 1 1 d . . . . .
Si6 Si 0.21469(5) 0.66489(9) 0.45087(5) 0.0176(2) Uani 1 1 d . . . . .
Si7 Si 0.46476(6) 0.69243(9) 0.33138(5) 0.0191(2) Uani 1 1 d . . . . .
Si8 Si 0.37018(5) 0.88308(8) 0.28260(5) 0.0170(2) Uani 1 1 d . . . . .
O1 O 0.14993(15) 0.6930(2) 0.27082(15) 0.0270(7) Uani 1 1 d . . . . .
O2 O 0.22440(15) 0.7628(2) 0.23627(15) 0.0279(7) Uani 1 1 d . . . . .
N N 0.21430(15) 0.5759(3) 0.23841(16) 0.0171(7) Uani 1 1 d . . . . .
C1 C 0.18199(19) 0.3260(3) 0.22403(17) 0.0147(8) Uani 1 1 d . . . . .
C2 C 0.14075(19) 0.2531(3) 0.22763(18) 0.0148(8) Uani 1 1 d . . . . .
C3 C 0.11728(19) 0.1786(3) 0.18246(19) 0.0171(8) Uani 1 1 d . . . . .
H3 H 0.087468 0.132874 0.183702 0.021 Uiso 1 1 calc R U . . .
C4 C 0.13625(18) 0.1696(3) 0.13589(19) 0.0164(8) Uani 1 1 d . . . . .
C5 C 0.18062(19) 0.2366(3) 0.13596(18) 0.0165(8) Uani 1 1 d . . . . .
H5 H 0.195431 0.229111 0.105547 0.020 Uiso 1 1 calc R U . . .
C6 C 0.20461(18) 0.3148(3) 0.17862(18) 0.0147(8) Uani 1 1 d . . . . .
C7 C 0.12024(19) 0.2480(3) 0.27904(18) 0.0164(8) Uani 1 1 d . . . . .
H7 H 0.140507 0.307425 0.305476 0.020 Uiso 1 1 calc R U . . .
C8 C 0.1259(2) 0.1225(4) 0.3894(2) 0.0359(12) Uani 1 1 d . . . . .
H8A H 0.135167 0.185569 0.413112 0.054 Uiso 1 1 calc R U . . .
H8B H 0.145686 0.065227 0.416199 0.054 Uiso 1 1 calc R U . . .
H8C H 0.081892 0.111777 0.370643 0.054 Uiso 1 1 calc R U . . .
C9 C 0.1390(2) 0.0089(4) 0.2869(2) 0.0327(12) Uani 1 1 d . . . . .
H9A H 0.095095 0.000465 0.263974 0.049 Uiso 1 1 calc R U . . .
H9B H 0.155050 -0.047121 0.315841 0.049 Uiso 1 1 calc R U . . .
H9C H 0.158696 0.008774 0.258818 0.049 Uiso 1 1 calc R U . . .
C10 C 0.2385(2) 0.1515(4) 0.3668(2) 0.0333(12) Uani 1 1 d . . . . .
H10A H 0.254415 0.160472 0.335915 0.050 Uiso 1 1 calc R U . . .
H10B H 0.257671 0.092074 0.391781 0.050 Uiso 1 1 calc R U . . .
H10C H 0.247586 0.212203 0.392499 0.050 Uiso 1 1 calc R U . . .
C11 C -0.0086(2) 0.1506(4) 0.2306(3) 0.0368(12) Uani 1 1 d . . . . .
H11A H -0.051191 0.163742 0.222258 0.055 Uiso 1 1 calc R U . . .
H11B H 0.008124 0.100010 0.263015 0.055 Uiso 1 1 calc R U . . .
H11C H -0.006125 0.124690 0.193754 0.055 Uiso 1 1 calc R U . . .
C12 C 0.0234(2) 0.3296(4) 0.3189(2) 0.0310(11) Uani 1 1 d . . . . .
H12A H 0.035359 0.281173 0.352598 0.046 Uiso 1 1 calc R U . . .
H12B H -0.019638 0.346806 0.305356 0.046 Uiso 1 1 calc R U . . .
H12C H 0.047946 0.391481 0.332462 0.046 Uiso 1 1 calc R U . . .
C13 C 0.0092(3) 0.3650(5) 0.1915(3) 0.0468(16) Uani 1 1 d . . . . .
H13A H 0.032003 0.428522 0.205122 0.070 Uiso 1 1 calc R U . . .
H13B H -0.034153 0.378238 0.178934 0.070 Uiso 1 1 calc R U . . .
H13C H 0.015759 0.337538 0.157104 0.070 Uiso 1 1 calc R U . . .
C14 C 0.1143(2) 0.0832(3) 0.0890(2) 0.0218(9) Uani 1 1 d . . . . .
C15 C 0.1660(2) 0.0070(3) 0.1034(2) 0.0323(12) Uani 1 1 d . . . . .
H15A H 0.200393 0.040429 0.099541 0.048 Uiso 1 1 calc R U . . .
H15B H 0.152105 -0.050101 0.074952 0.048 Uiso 1 1 calc R U . . .
H15C H 0.178717 -0.018087 0.144946 0.048 Uiso 1 1 calc R U . . .
C16 C 0.0592(2) 0.0266(4) 0.0903(2) 0.0332(12) Uani 1 1 d . . . . .
H16A H 0.071118 -0.007232 0.129599 0.050 Uiso 1 1 calc R U . . .
H16B H 0.044951 -0.024355 0.057830 0.050 Uiso 1 1 calc R U . . .
H16C H 0.026566 0.075196 0.084246 0.050 Uiso 1 1 calc R U . . .
C17 C 0.0958(2) 0.1240(4) 0.0244(2) 0.0292(11) Uani 1 1 d . . . . .
H17A H 0.059798 0.167149 0.013103 0.044 Uiso 1 1 calc R U . . .
H17B H 0.086667 0.066914 -0.004061 0.044 Uiso 1 1 calc R U . . .
H17C H 0.129295 0.163991 0.022794 0.044 Uiso 1 1 calc R U . . .
C18 C 0.25572(18) 0.3778(3) 0.17669(18) 0.0150(8) Uani 1 1 d . . . . .
H18 H 0.261671 0.432681 0.207214 0.018 Uiso 1 1 calc R U . . .
C19 C 0.3481(2) 0.2638(4) 0.2885(2) 0.0270(10) Uani 1 1 d . . . . .
H19A H 0.356304 0.323989 0.314620 0.041 Uiso 1 1 calc R U . . .
H19B H 0.384032 0.219893 0.303083 0.041 Uiso 1 1 calc R U . . .
H19C H 0.313609 0.226440 0.289687 0.041 Uiso 1 1 calc R U . . .
C20 C 0.3273(2) 0.1855(3) 0.1653(2) 0.0255(10) Uani 1 1 d . . . . .
H20A H 0.298148 0.137649 0.169368 0.038 Uiso 1 1 calc R U . . .
H20B H 0.367670 0.154261 0.181315 0.038 Uiso 1 1 calc R U . . .
H20C H 0.314678 0.202462 0.122437 0.038 Uiso 1 1 calc R U . . .
C21 C 0.3936(2) 0.3878(3) 0.2104(2) 0.0244(10) Uani 1 1 d . . . . .
H21A H 0.389772 0.397524 0.168830 0.037 Uiso 1 1 calc R U . . .
H21B H 0.432650 0.355355 0.234806 0.037 Uiso 1 1 calc R U . . .
H21C H 0.391577 0.453883 0.228060 0.037 Uiso 1 1 calc R U . . .
C22 C 0.2655(2) 0.3835(4) 0.0508(2) 0.0280(10) Uani 1 1 d . . . . .
H22A H 0.309542 0.373168 0.071128 0.042 Uiso 1 1 calc R U . . .
H22B H 0.255842 0.425156 0.014399 0.042 Uiso 1 1 calc R U . . .
H22C H 0.245196 0.317464 0.039107 0.042 Uiso 1 1 calc R U . . .
C23 C 0.1551(2) 0.4689(3) 0.0611(2) 0.0256(10) Uani 1 1 d . . . . .
H23A H 0.135925 0.404663 0.042397 0.038 Uiso 1 1 calc R U . . .
H23B H 0.147422 0.520237 0.029426 0.038 Uiso 1 1 calc R U . . .
H23C H 0.138073 0.492025 0.089187 0.038 Uiso 1 1 calc R U . . .
C24 C 0.2783(2) 0.5747(3) 0.1247(2) 0.0280(10) Uani 1 1 d . . . . .
H24A H 0.263498 0.611811 0.150873 0.042 Uiso 1 1 calc R U . . .
H24B H 0.270124 0.614372 0.087904 0.042 Uiso 1 1 calc R U . . .
H24C H 0.322169 0.563530 0.146456 0.042 Uiso 1 1 calc R U . . .
C25 C 0.33155(18) 0.6662(3) 0.37469(17) 0.0129(8) Uani 1 1 d . . . . .
C26 C 0.31977(18) 0.6605(3) 0.42690(18) 0.0141(8) Uani 1 1 d . . . . .
C27 C 0.3544(2) 0.7218(3) 0.47683(19) 0.0197(9) Uani 1 1 d . . . . .
H27 H 0.347462 0.716621 0.512532 0.024 Uiso 1 1 calc R U . . .
C28 C 0.3978(2) 0.7889(3) 0.47650(18) 0.0197(9) Uani 1 1 d . . . . .
C29 C 0.4067(2) 0.7964(3) 0.42361(18) 0.0179(8) Uani 1 1 d . . . . .
H29 H 0.435733 0.843440 0.421984 0.021 Uiso 1 1 calc R U . . .
C30 C 0.37411(19) 0.7367(3) 0.37279(17) 0.0146(8) Uani 1 1 d . . . . .
C31 C 0.27270(19) 0.5917(3) 0.43293(17) 0.0148(8) Uani 1 1 d . . . . .
H31 H 0.249263 0.563962 0.391208 0.018 Uiso 1 1 calc R U . . .
C32 C 0.2486(3) 0.3882(4) 0.4795(2) 0.0347(12) Uani 1 1 d . . . . .
H32A H 0.229754 0.415410 0.505136 0.052 Uiso 1 1 calc R U . . .
H32B H 0.266365 0.321506 0.494773 0.052 Uiso 1 1 calc R U . . .
H32C H 0.217780 0.381313 0.437726 0.052 Uiso 1 1 calc R U . . .
C33 C 0.3599(2) 0.5106(4) 0.5610(2) 0.0307(11) Uani 1 1 d . . . . .
H33A H 0.393213 0.553555 0.561691 0.046 Uiso 1 1 calc R U . . .
H33B H 0.376541 0.448394 0.584281 0.046 Uiso 1 1 calc R U . . .
H33C H 0.336427 0.547575 0.579132 0.046 Uiso 1 1 calc R U . . .
C34 C 0.3577(3) 0.4090(4) 0.4497(2) 0.0320(11) Uani 1 1 d . . . . .
H34A H 0.332214 0.383410 0.408986 0.048 Uiso 1 1 calc R U . . .
H34B H 0.378341 0.351924 0.476242 0.048 Uiso 1 1 calc R U . . .
H34C H 0.388033 0.456125 0.447367 0.048 Uiso 1 1 calc R U . . .
C35 C 0.1409(2) 0.5934(4) 0.4181(2) 0.0293(11) Uani 1 1 d . . . . .
H35A H 0.129069 0.581853 0.374744 0.044 Uiso 1 1 calc R U . . .
H35B H 0.109387 0.633249 0.423655 0.044 Uiso 1 1 calc R U . . .
H35C H 0.145775 0.527950 0.438895 0.044 Uiso 1 1 calc R U . . .
C36 C 0.2373(2) 0.6796(4) 0.5342(2) 0.0248(10) Uani 1 1 d . . . . .
H36A H 0.240228 0.612451 0.552646 0.037 Uiso 1 1 calc R U . . .
H36B H 0.206774 0.720371 0.540841 0.037 Uiso 1 1 calc R U . . .
H36C H 0.276794 0.713781 0.552670 0.037 Uiso 1 1 calc R U . . .
C37 C 0.2030(3) 0.7931(4) 0.4158(2) 0.0322(11) Uani 1 1 d . . . . .
H37A H 0.240769 0.832235 0.434254 0.048 Uiso 1 1 calc R U . . .
H37B H 0.170736 0.828354 0.422618 0.048 Uiso 1 1 calc R U . . .
H37C H 0.191384 0.786422 0.372147 0.048 Uiso 1 1 calc R U . . .
C38 C 0.4360(3) 0.8547(4) 0.5318(2) 0.0362(8) Uani 1 1 d . U . . .
C39 C 0.4211(3) 0.8354(4) 0.5860(2) 0.0401(10) Uani 1 1 d . U . . .
H39A H 0.378928 0.854792 0.575735 0.060 Uiso 1 1 calc R U . . .
H39B H 0.448284 0.875944 0.620616 0.060 Uiso 1 1 calc R U . . .
H39C H 0.426685 0.763122 0.596651 0.060 Uiso 1 1 calc R U . . .
C40 C 0.5034(3) 0.8301(4) 0.5508(2) 0.0413(11) Uani 1 1 d . U . . .
H40A H 0.510299 0.757387 0.559829 0.062 Uiso 1 1 calc R U . . .
H40B H 0.528115 0.869559 0.587002 0.062 Uiso 1 1 calc R U . . .
H40C H 0.514906 0.847651 0.517689 0.062 Uiso 1 1 calc R U . . .
C41 C 0.4246(3) 0.9664(4) 0.5141(2) 0.0414(11) Uani 1 1 d . U . . .
H41A H 0.435526 0.980149 0.480178 0.062 Uiso 1 1 calc R U . . .
H41B H 0.449381 1.008828 0.548849 0.062 Uiso 1 1 calc R U . . .
H41C H 0.381546 0.982110 0.501905 0.062 Uiso 1 1 calc R U . . .
C42 C 0.38835(19) 0.7504(3) 0.31741(17) 0.0144(8) Uani 1 1 d . . . . .
H42 H 0.358343 0.705441 0.285893 0.017 Uiso 1 1 calc R U . . .
C43 C 0.4699(2) 0.5619(4) 0.3637(3) 0.0344(12) Uani 1 1 d . . . . .
H43A H 0.467751 0.566275 0.403070 0.052 Uiso 1 1 calc R U . . .
H43B H 0.508535 0.530709 0.368922 0.052 Uiso 1 1 calc R U . . .
H43C H 0.436193 0.520423 0.335931 0.052 Uiso 1 1 calc R U . . .
C44 C 0.4700(2) 0.6843(4) 0.2568(2) 0.0307(11) Uani 1 1 d . . . . .
H44A H 0.435993 0.643916 0.228524 0.046 Uiso 1 1 calc R U . . .
H44B H 0.508390 0.651774 0.262473 0.046 Uiso 1 1 calc R U . . .
H44C H 0.468351 0.752799 0.240392 0.046 Uiso 1 1 calc R U . . .
C45 C 0.5316(2) 0.7642(4) 0.3872(2) 0.0249(10) Uani 1 1 d . . . . .
H45A H 0.530290 0.834503 0.373385 0.037 Uiso 1 1 calc R U . . .
H45B H 0.569223 0.731798 0.390462 0.037 Uiso 1 1 calc R U . . .
H45C H 0.530068 0.763787 0.427006 0.037 Uiso 1 1 calc R U . . .
C46 C 0.3346(2) 0.8658(4) 0.19913(19) 0.0264(10) Uani 1 1 d . . . . .
H46A H 0.363143 0.830982 0.186383 0.040 Uiso 1 1 calc R U . . .
H46B H 0.324290 0.932408 0.179314 0.040 Uiso 1 1 calc R U . . .
H46C H 0.297649 0.824978 0.187556 0.040 Uiso 1 1 calc R U . . .
C47 C 0.3169(2) 0.9504(3) 0.3076(2) 0.0277(10) Uani 1 1 d . . . . .
H47A H 0.282372 0.906049 0.301713 0.042 Uiso 1 1 calc R U . . .
H47B H 0.302197 1.012580 0.283667 0.042 Uiso 1 1 calc R U . . .
H47C H 0.338055 0.968093 0.350683 0.042 Uiso 1 1 calc R U . . .
C48 C 0.4386(2) 0.9664(3) 0.3020(2) 0.0290(11) Uani 1 1 d . . . . .
H48A H 0.460303 0.971969 0.346225 0.043 Uiso 1 1 calc R U . . .
H48B H 0.425689 1.034194 0.284611 0.043 Uiso 1 1 calc R U . . .
H48C H 0.465547 0.936728 0.285403 0.043 Uiso 1 1 calc R U . . .
C49 C 0.1249(2) 0.6829(3) 0.15610(19) 0.0201(9) Uani 1 1 d . . . . .
C50 C 0.1374(2) 0.7308(3) 0.1121(2) 0.0226(9) Uani 1 1 d . . . . .
H50 H 0.174258 0.767241 0.122798 0.027 Uiso 1 1 calc R U . . .
C51 C 0.0955(2) 0.7253(3) 0.0521(2) 0.0261(10) Uani 1 1 d . . . . .
H51 H 0.103544 0.760154 0.021915 0.031 Uiso 1 1 calc R U . . .
C52 C 0.0419(2) 0.6696(3) 0.0352(2) 0.0253(10) Uani 1 1 d . . . . .
C53 C 0.0293(2) 0.6248(4) 0.0806(2) 0.0261(10) Uani 1 1 d . . . . .
H53 H -0.007960 0.589636 0.070355 0.031 Uiso 1 1 calc R U . . .
C54 C 0.0709(2) 0.6311(3) 0.1411(2) 0.0228(9) Uani 1 1 d . . . . .
H54 H 0.062125 0.599970 0.171882 0.027 Uiso 1 1 calc R U . . .
C55 C 0.0005(2) 0.6564(4) -0.0307(2) 0.0376(13) Uani 1 1 d . . . . .
H55A H 0.015083 0.600000 -0.047447 0.056 Uiso 1 1 calc R U . . .
H55B H 0.000143 0.719035 -0.052709 0.056 Uiso 1 1 calc R U . . .
H55C H -0.040696 0.641567 -0.034852 0.056 Uiso 1 1 calc R U . . .

loop_
_atom_site_aniso_label
_atom_site_aniso_U_11
_atom_site_aniso_U_22
_atom_site_aniso_U_33
_atom_site_aniso_U_23
_atom_site_aniso_U_13
_atom_site_aniso_U_12
Sb1 0.01997(14) 0.01461(13) 0.01870(13) -0.00718(10) 0.01156(11) -0.00706(11)
Sb2 0.01426(13) 0.01168(12) 0.01408(12) -0.00383(10) 0.00562(10) -0.00230(10)
S 0.0205(5) 0.0165(5) 0.0203(5) -0.0018(4) 0.0074(4) 0.0010(4)
Si1 0.0203(6) 0.0257(6) 0.0200(6) 0.0041(5) 0.0079(5) -0.0023(5)
Si2 0.0208(6) 0.0265(6) 0.0225(6) -0.0009(5) 0.0120(5) 0.0024(5)
Si3 0.0160(6) 0.0144(5) 0.0190(5) -0.0019(4) 0.0073(5) -0.0001(4)
Si4 0.0192(6) 0.0131(5) 0.0189(5) 0.0001(4) 0.0101(4) 0.0009(5)
Si5 0.0241(6) 0.0146(5) 0.0172(5) 0.0033(4) 0.0092(5) 0.0009(5)
Si6 0.0179(6) 0.0196(5) 0.0144(5) -0.0001(4) 0.0059(4) 0.0016(5)
Si7 0.0191(6) 0.0178(5) 0.0215(6) -0.0032(5) 0.0096(5) -0.0019(5)
Si8 0.0206(6) 0.0142(5) 0.0156(5) -0.0002(4) 0.0070(5) -0.0033(5)
O1 0.0278(18) 0.0262(17) 0.0297(17) -0.0044(14) 0.0148(15) 0.0021(14)
O2 0.0292(18) 0.0179(15) 0.0304(18) -0.0008(13) 0.0062(14) -0.0026(14)
N 0.0118(16) 0.0169(16) 0.0218(17) -0.0001(13) 0.0062(14) -0.0005(13)
C1 0.0166(19) 0.0153(18) 0.0127(18) -0.0006(14) 0.0066(15) -0.0028(16)
C2 0.018(2) 0.0107(17) 0.0167(19) -0.0020(14) 0.0077(16) 0.0034(15)
C3 0.016(2) 0.0097(17) 0.024(2) -0.0034(15) 0.0065(17) -0.0041(15)
C4 0.015(2) 0.0129(18) 0.021(2) -0.0027(15) 0.0073(16) -0.0007(16)
C5 0.020(2) 0.0180(19) 0.0155(18) -0.0017(15) 0.0108(16) -0.0006(16)
C6 0.0136(19) 0.0136(18) 0.0171(19) 0.0034(15) 0.0066(16) 0.0032(15)
C7 0.020(2) 0.0155(18) 0.0153(19) -0.0042(15) 0.0083(16) -0.0034(16)
C8 0.033(3) 0.050(3) 0.026(2) 0.013(2) 0.013(2) 0.001(2)
C9 0.037(3) 0.020(2) 0.036(3) 0.009(2) 0.012(2) 0.000(2)
C10 0.019(2) 0.047(3) 0.032(3) 0.001(2) 0.008(2) 0.003(2)
C11 0.020(2) 0.050(3) 0.041(3) -0.011(3) 0.013(2) -0.007(2)
C12 0.034(3) 0.032(3) 0.037(3) -0.004(2) 0.025(2) 0.003(2)
C13 0.045(3) 0.068(4) 0.036(3) 0.023(3) 0.025(3) 0.032(3)
C14 0.021(2) 0.0192(19) 0.028(2) -0.0112(17) 0.0121(19) -0.0091(17)
C15 0.035(3) 0.016(2) 0.043(3) -0.014(2) 0.014(2) -0.003(2)
C16 0.033(3) 0.034(3) 0.038(3) -0.023(2) 0.019(2) -0.021(2)
C17 0.031(3) 0.033(2) 0.023(2) -0.0134(19) 0.010(2) -0.007(2)
C18 0.0138(19) 0.0142(18) 0.0166(19) -0.0045(15) 0.0061(16) -0.0020(15)
C19 0.029(3) 0.026(2) 0.024(2) 0.0031(18) 0.008(2) 0.008(2)
C20 0.024(2) 0.017(2) 0.034(2) -0.0053(18) 0.010(2) 0.0032(18)
C21 0.017(2) 0.023(2) 0.034(2) -0.0012(19) 0.0111(19) -0.0007(18)
C22 0.033(3) 0.035(3) 0.019(2) -0.0020(19) 0.013(2) 0.006(2)
C23 0.023(2) 0.025(2) 0.027(2) 0.0044(18) 0.0092(19) 0.0100(19)
C24 0.034(3) 0.019(2) 0.036(3) 0.0043(19) 0.021(2) -0.002(2)
C25 0.0140(19) 0.0125(17) 0.0111(17) -0.0027(14) 0.0041(15) -0.0041(15)
C26 0.0167(19) 0.0088(16) 0.0167(18) 0.0035(14) 0.0069(16) 0.0001(15)
C27 0.027(2) 0.0165(19) 0.0166(19) 0.0002(15) 0.0097(18) -0.0032(17)
C28 0.022(2) 0.025(2) 0.0119(18) -0.0021(16) 0.0076(16) -0.0066(18)
C29 0.021(2) 0.0181(19) 0.0159(19) -0.0025(15) 0.0096(17) -0.0057(17)
C30 0.019(2) 0.0134(18) 0.0130(18) -0.0014(14) 0.0086(16) -0.0015(16)
C31 0.021(2) 0.0127(17) 0.0108(17) 0.0003(14) 0.0068(16) 0.0014(16)
C32 0.046(3) 0.024(2) 0.039(3) 0.005(2) 0.023(3) -0.005(2)
C33 0.034(3) 0.031(2) 0.023(2) 0.0059(19) 0.007(2) 0.008(2)
C34 0.044(3) 0.023(2) 0.032(3) 0.006(2) 0.019(2) 0.013(2)
C35 0.019(2) 0.045(3) 0.025(2) -0.011(2) 0.0104(19) -0.005(2)
C36 0.022(2) 0.031(2) 0.021(2) -0.0054(18) 0.0089(18) -0.0011(19)
C37 0.041(3) 0.027(2) 0.030(3) 0.006(2) 0.015(2) 0.013(2)
C38 0.0454(18) 0.0434(17) 0.0216(15) -0.0162(14) 0.0157(14) -0.0248(16)
C39 0.051(2) 0.050(2) 0.0224(17) -0.0165(16) 0.0178(17) -0.0299(19)
C40 0.045(2) 0.048(2) 0.0250(18) -0.0154(17) 0.0092(17) -0.0227(19)
C41 0.052(2) 0.041(2) 0.0269(18) -0.0200(17) 0.0129(17) -0.0179(19)
C42 0.019(2) 0.0136(17) 0.0138(18) -0.0019(14) 0.0097(16) -0.0025(16)
C43 0.020(2) 0.023(2) 0.052(3) 0.004(2) 0.007(2) 0.001(2)
C44 0.024(2) 0.040(3) 0.033(3) -0.012(2) 0.016(2) -0.006(2)
C45 0.024(2) 0.027(2) 0.024(2) -0.0037(18) 0.0102(19) -0.0017(19)
C46 0.035(3) 0.026(2) 0.015(2) 0.0037(17) 0.0072(19) -0.003(2)
C47 0.030(3) 0.019(2) 0.036(3) -0.0018(19) 0.016(2) 0.0021(19)
C48 0.029(3) 0.019(2) 0.037(3) -0.0007(19) 0.012(2) -0.0129(19)
C49 0.021(2) 0.0158(19) 0.021(2) -0.0011(16) 0.0073(18) 0.0031(17)
C50 0.024(2) 0.018(2) 0.024(2) 0.0002(17) 0.0080(18) -0.0015(18)
C51 0.027(2) 0.025(2) 0.027(2) 0.0068(18) 0.012(2) 0.0002(19)
C52 0.020(2) 0.025(2) 0.026(2) 0.0012(18) 0.0049(19) 0.0062(19)
C53 0.014(2) 0.027(2) 0.035(3) -0.0054(19) 0.0078(19) -0.0016(18)
C54 0.018(2) 0.030(2) 0.024(2) -0.0003(18) 0.0112(18) 0.0037(18)
C55 0.031(3) 0.046(3) 0.026(3) -0.001(2) 0.002(2) 0.009(2)

loop_
_atom_type_symbol
_atom_type_description
_atom_type_scat_dispersion_real
_atom_type_scat_dispersion_imag
_atom_type_scat_source
C C 0.0033 0.0016 'International Tables Vol C Tables 4.2.6.8 and 6.1.1.4'
H H 0.0000 0.0000 'International Tables Vol C Tables 4.2.6.8 and 6.1.1.4'
N N 0.0061 0.0033 'International Tables Vol C Tables 4.2.6.8 and 6.1.1.4'
O O 0.0106 0.0060 'International Tables Vol C Tables 4.2.6.8 and 6.1.1.4'
S S 0.1246 0.1234 'International Tables Vol C Tables 4.2.6.8 and 6.1.1.4'
Sb Sb -0.5866 1.5461 'International Tables Vol C Tables 4.2.6.8 and 6.1.1.4'
Si Si 0.0817 0.0704 'International Tables Vol C Tables 4.2.6.8 and 6.1.1.4'

loop_
_geom_angle_atom_site_label_1
_geom_angle_atom_site_label_2
_geom_angle_atom_site_label_3
_geom_angle
_geom_angle_site_symmetry_1
_geom_angle_site_symmetry_3
_geom_angle_publ_flag
N Sb1 Sb2 48.08(9) . . ?
N Sb1 C1 103.49(14) . . ?
C1 Sb1 Sb2 109.11(11) . . ?
N Sb2 Sb1 48.14(10) . . ?
N Sb2 C25 111.67(14) . . ?
C25 Sb2 Sb1 113.28(11) . . ?
O1 S O2 117.9(2) . . ?
O1 S N 112.35(19) . . ?
O1 S C49 107.4(2) . . ?
O2 S N 107.57(19) . . ?
O2 S C49 107.7(2) . . ?
N S C49 102.82(19) . . ?
C8 Si1 C7 110.1(2) . . ?
C9 Si1 C7 114.4(2) . . ?
C9 Si1 C8 108.1(3) . . ?
C9 Si1 C10 108.6(3) . . ?
C10 Si1 C7 107.6(2) . . ?
C10 Si1 C8 107.9(2) . . ?
C11 Si2 C7 111.3(2) . . ?
C12 Si2 C7 109.5(2) . . ?
C12 Si2 C11 109.7(2) . . ?
C13 Si2 C7 108.8(2) . . ?
C13 Si2 C11 110.3(3) . . ?
C13 Si2 C12 107.1(3) . . ?
C19 Si3 C18 110.5(2) . . ?
C19 Si3 C20 106.6(2) . . ?
C19 Si3 C21 108.0(2) . . ?
C20 Si3 C18 112.83(19) . . ?
C20 Si3 C21 109.1(2) . . ?
C21 Si3 C18 109.63(19) . . ?
C22 Si4 C18 114.0(2) . . ?
C23 Si4 C18 110.2(2) . . ?
C23 Si4 C22 107.0(2) . . ?
C24 Si4 C18 107.2(2) . . ?
C24 Si4 C22 108.3(2) . . ?
C24 Si4 C23 110.3(2) . . ?
C32 Si5 C31 108.8(2) . . ?
C32 Si5 C33 109.8(2) . . ?
C33 Si5 C31 112.7(2) . . ?
C34 Si5 C31 110.3(2) . . ?
C34 Si5 C32 108.6(2) . . ?
C34 Si5 C33 106.6(2) . . ?
C35 Si6 C31 108.3(2) . . ?
C36 Si6 C31 112.85(19) . . ?
C36 Si6 C35 107.9(2) . . ?
C37 Si6 C31 110.0(2) . . ?
C37 Si6 C35 108.9(2) . . ?
C37 Si6 C36 108.7(2) . . ?
C43 Si7 C42 109.5(2) . . ?
C43 Si7 C45 105.8(2) . . ?
C44 Si7 C42 107.7(2) . . ?
C44 Si7 C43 109.4(3) . . ?
C44 Si7 C45 110.0(2) . . ?
C45 Si7 C42 114.2(2) . . ?
C46 Si8 C42 106.72(19) . . ?
C46 Si8 C47 110.1(2) . . ?
C46 Si8 C48 107.8(2) . . ?
C47 Si8 C42 110.7(2) . . ?
C47 Si8 C48 107.4(2) . . ?
C48 Si8 C42 114.0(2) . . ?
Sb2 N Sb1 83.78(12) . . ?
S N Sb1 120.6(2) . . ?
S N Sb2 121.06(19) . . ?
C2 C1 Sb1 113.0(3) . . ?
C2 C1 C6 119.1(3) . . ?
C6 C1 Sb1 127.6(3) . . ?
C1 C2 C7 124.0(3) . . ?
C3 C2 C1 119.6(4) . . ?
C3 C2 C7 116.4(4) . . ?
C2 C3 H3 119.0 . . ?
C4 C3 C2 122.0(4) . . ?
C4 C3 H3 119.0 . . ?
C3 C4 C5 117.5(4) . . ?
C3 C4 C14 122.3(4) . . ?
C5 C4 C14 120.0(4) . . ?
C4 C5 H5 118.3 . . ?
C4 C5 C6 123.3(4) . . ?
C6 C5 H5 118.3 . . ?
C1 C6 C18 123.5(3) . . ?
C5 C6 C1 118.1(4) . . ?
C5 C6 C18 118.3(4) . . ?
Si1 C7 H7 104.5 . . ?
Si2 C7 Si1 117.1(2) . . ?
Si2 C7 H7 104.5 . . ?
C2 C7 Si1 110.3(3) . . ?
C2 C7 Si2 114.4(3) . . ?
C2 C7 H7 104.5 . . ?
Si1 C8 H8A 109.5 . . ?
Si1 C8 H8B 109.5 . . ?
Si1 C8 H8C 109.5 . . ?
H8A C8 H8B 109.5 . . ?
H8A C8 H8C 109.5 . . ?
H8B C8 H8C 109.5 . . ?
Si1 C9 H9A 109.5 . . ?
Si1 C9 H9B 109.5 . . ?
Si1 C9 H9C 109.5 . . ?
H9A C9 H9B 109.5 . . ?
H9A C9 H9C 109.5 . . ?
H9B C9 H9C 109.5 . . ?
Si1 C10 H10A 109.5 . . ?
Si1 C10 H10B 109.5 . . ?
Si1 C10 H10C 109.5 . . ?
H10A C10 H10B 109.5 . . ?
H10A C10 H10C 109.5 . . ?
H10B C10 H10C 109.5 . . ?
Si2 C11 H11A 109.5 . . ?
Si2 C11 H11B 109.5 . . ?
Si2 C11 H11C 109.5 . . ?
H11A C11 H11B 109.5 . . ?
H11A C11 H11C 109.5 . . ?
H11B C11 H11C 109.5 . . ?
Si2 C12 H12A 109.5 . . ?
Si2 C12 H12B 109.5 . . ?
Si2 C12 H12C 109.5 . . ?
H12A C12 H12B 109.5 . . ?
H12A C12 H12C 109.5 . . ?
H12B C12 H12C 109.5 . . ?
Si2 C13 H13A 109.5 . . ?
Si2 C13 H13B 109.5 . . ?
Si2 C13 H13C 109.5 . . ?
H13A C13 H13B 109.5 . . ?
H13A C13 H13C 109.5 . . ?
H13B C13 H13C 109.5 . . ?
C4 C14 C16 112.3(4) . . ?
C15 C14 C4 108.5(4) . . ?
C15 C14 C16 108.3(4) . . ?
C15 C14 C17 109.0(4) . . ?
C17 C14 C4 111.1(4) . . ?
C17 C14 C16 107.7(4) . . ?
C14 C15 H15A 109.5 . . ?
C14 C15 H15B 109.5 . . ?
C14 C15 H15C 109.5 . . ?
H15A C15 H15B 109.5 . . ?
H15A C15 H15C 109.5 . . ?
H15B C15 H15C 109.5 . . ?
C14 C16 H16A 109.5 . . ?
C14 C16 H16B 109.5 . . ?
C14 C16 H16C 109.5 . . ?
H16A C16 H16B 109.5 . . ?
H16A C16 H16C 109.5 . . ?
H16B C16 H16C 109.5 . . ?
C14 C17 H17A 109.5 . . ?
C14 C17 H17B 109.5 . . ?
C14 C17 H17C 109.5 . . ?
H17A C17 H17B 109.5 . . ?
H17A C17 H17C 109.5 . . ?
H17B C17 H17C 109.5 . . ?
Si3 C18 H18 104.0 . . ?
Si4 C18 Si3 116.1(2) . . ?
Si4 C18 H18 104.0 . . ?
C6 C18 Si3 110.7(3) . . ?
C6 C18 Si4 116.3(3) . . ?
C6 C18 H18 104.0 . . ?
Si3 C19 H19A 109.5 . . ?
Si3 C19 H19B 109.5 . . ?
Si3 C19 H19C 109.5 . . ?
H19A C19 H19B 109.5 . . ?
H19A C19 H19C 109.5 . . ?
H19B C19 H19C 109.5 . . ?
Si3 C20 H20A 109.5 . . ?
Si3 C20 H20B 109.5 . . ?
Si3 C20 H20C 109.5 . . ?
H20A C20 H20B 109.5 . . ?
H20A C20 H20C 109.5 . . ?
H20B C20 H20C 109.5 . . ?
Si3 C21 H21A 109.5 . . ?
Si3 C21 H21B 109.5 . . ?
Si3 C21 H21C 109.5 . . ?
H21A C21 H21B 109.5 . . ?
H21A C21 H21C 109.5 . . ?
H21B C21 H21C 109.5 . . ?
Si4 C22 H22A 109.5 . . ?
Si4 C22 H22B 109.5 . . ?
Si4 C22 H22C 109.5 . . ?
H22A C22 H22B 109.5 . . ?
H22A C22 H22C 109.5 . . ?
H22B C22 H22C 109.5 . . ?
Si4 C23 H23A 109.5 . . ?
Si4 C23 H23B 109.5 . . ?
Si4 C23 H23C 109.5 . . ?
H23A C23 H23B 109.5 . . ?
H23A C23 H23C 109.5 . . ?
H23B C23 H23C 109.5 . . ?
Si4 C24 H24A 109.5 . . ?
Si4 C24 H24B 109.5 . . ?
Si4 C24 H24C 109.5 . . ?
H24A C24 H24B 109.5 . . ?
H24A C24 H24C 109.5 . . ?
H24B C24 H24C 109.5 . . ?
C26 C25 Sb2 125.1(3) . . ?
C30 C25 Sb2 114.0(3) . . ?
C30 C25 C26 119.4(3) . . ?
C25 C26 C31 124.2(3) . . ?
C27 C26 C25 118.1(4) . . ?
C27 C26 C31 117.7(4) . . ?
C26 C27 H27 118.4 . . ?
C28 C27 C26 123.1(4) . . ?
C28 C27 H27 118.4 . . ?
C27 C28 C29 117.6(4) . . ?
C27 C28 C38 122.7(4) . . ?
C29 C28 C38 119.7(4) . . ?
C28 C29 H29 119.1 . . ?
C28 C29 C30 121.8(4) . . ?
C30 C29 H29 119.1 . . ?
C25 C30 C42 123.0(3) . . ?
C29 C30 C25 119.8(4) . . ?
C29 C30 C42 117.2(4) . . ?
Si5 C31 Si6 117.9(2) . . ?
Si5 C31 H31 104.7 . . ?
Si6 C31 H31 104.7 . . ?
C26 C31 Si5 111.1(3) . . ?
C26 C31 Si6 112.3(3) . . ?
C26 C31 H31 104.7 . . ?
Si5 C32 H32A 109.5 . . ?
Si5 C32 H32B 109.5 . . ?
Si5 C32 H32C 109.5 . . ?
H32A C32 H32B 109.5 . . ?
H32A C32 H32C 109.5 . . ?
H32B C32 H32C 109.5 . . ?
Si5 C33 H33A 109.5 . . ?
Si5 C33 H33B 109.5 . . ?
Si5 C33 H33C 109.5 . . ?
H33A C33 H33B 109.5 . . ?
H33A C33 H33C 109.5 . . ?
H33B C33 H33C 109.5 . . ?
Si5 C34 H34A 109.5 . . ?
Si5 C34 H34B 109.5 . . ?
Si5 C34 H34C 109.5 . . ?
H34A C34 H34B 109.5 . . ?
H34A C34 H34C 109.5 . . ?
H34B C34 H34C 109.5 . . ?
Si6 C35 H35A 109.5 . . ?
Si6 C35 H35B 109.5 . . ?
Si6 C35 H35C 109.5 . . ?
H35A C35 H35B 109.5 . . ?
H35A C35 H35C 109.5 . . ?
H35B C35 H35C 109.5 . . ?
Si6 C36 H36A 109.5 . . ?
Si6 C36 H36B 109.5 . . ?
Si6 C36 H36C 109.5 . . ?
H36A C36 H36B 109.5 . . ?
H36A C36 H36C 109.5 . . ?
H36B C36 H36C 109.5 . . ?
Si6 C37 H37A 109.5 . . ?
Si6 C37 H37B 109.5 . . ?
Si6 C37 H37C 109.5 . . ?
H37A C37 H37B 109.5 . . ?
H37A C37 H37C 109.5 . . ?
H37B C37 H37C 109.5 . . ?
C39 C38 C28 112.7(4) . . ?
C39 C38 C40 108.0(5) . . ?
C40 C38 C28 108.7(4) . . ?
C41 C38 C28 109.0(4) . . ?
C41 C38 C39 108.9(5) . . ?
C41 C38 C40 109.5(5) . . ?
C38 C39 H39A 109.5 . . ?
C38 C39 H39B 109.5 . . ?
C38 C39 H39C 109.5 . . ?
H39A C39 H39B 109.5 . . ?
H39A C39 H39C 109.5 . . ?
H39B C39 H39C 109.5 . . ?
C38 C40 H40A 109.5 . . ?
C38 C40 H40B 109.5 . . ?
C38 C40 H40C 109.5 . . ?
H40A C40 H40B 109.5 . . ?
H40A C40 H40C 109.5 . . ?
H40B C40 H40C 109.5 . . ?
C38 C41 H41A 109.5 . . ?
C38 C41 H41B 109.5 . . ?
C38 C41 H41C 109.5 . . ?
H41A C41 H41B 109.5 . . ?
H41A C41 H41C 109.5 . . ?
H41B C41 H41C 109.5 . . ?
Si7 C42 Si8 118.3(2) . . ?
Si7 C42 H42 104.1 . . ?
Si8 C42 H42 104.1 . . ?
C30 C42 Si7 110.8(3) . . ?
C30 C42 Si8 113.7(3) . . ?
C30 C42 H42 104.1 . . ?
Si7 C43 H43A 109.5 . . ?
Si7 C43 H43B 109.5 . . ?
Si7 C43 H43C 109.5 . . ?
H43A C43 H43B 109.5 . . ?
H43A C43 H43C 109.5 . . ?
H43B C43 H43C 109.5 . . ?
Si7 C44 H44A 109.5 . . ?
Si7 C44 H44B 109.5 . . ?
Si7 C44 H44C 109.5 . . ?
H44A C44 H44B 109.5 . . ?
H44A C44 H44C 109.5 . . ?
H44B C44 H44C 109.5 . . ?
Si7 C45 H45A 109.5 . . ?
Si7 C45 H45B 109.5 . . ?
Si7 C45 H45C 109.5 . . ?
H45A C45 H45B 109.5 . . ?
H45A C45 H45C 109.5 . . ?
H45B C45 H45C 109.5 . . ?
Si8 C46 H46A 109.5 . . ?
Si8 C46 H46B 109.5 . . ?
Si8 C46 H46C 109.5 . . ?
H46A C46 H46B 109.5 . . ?
H46A C46 H46C 109.5 . . ?
H46B C46 H46C 109.5 . . ?
Si8 C47 H47A 109.5 . . ?
Si8 C47 H47B 109.5 . . ?
Si8 C47 H47C 109.5 . . ?
H47A C47 H47B 109.5 . . ?
H47A C47 H47C 109.5 . . ?
H47B C47 H47C 109.5 . . ?
Si8 C48 H48A 109.5 . . ?
Si8 C48 H48B 109.5 . . ?
Si8 C48 H48C 109.5 . . ?
H48A C48 H48B 109.5 . . ?
H48A C48 H48C 109.5 . . ?
H48B C48 H48C 109.5 . . ?
C50 C49 S 118.5(3) . . ?
C50 C49 C54 120.7(4) . . ?
C54 C49 S 120.8(3) . . ?
C49 C50 H50 120.4 . . ?
C49 C50 C51 119.3(4) . . ?
C51 C50 H50 120.4 . . ?
C50 C51 H51 119.3 . . ?
C50 C51 C52 121.4(5) . . ?
C52 C51 H51 119.3 . . ?
C51 C52 C55 120.1(5) . . ?
C53 C52 C51 118.3(4) . . ?
C53 C52 C55 121.6(5) . . ?
C52 C53 H53 119.8 . . ?
C52 C53 C54 120.5(4) . . ?
C54 C53 H53 119.8 . . ?
C49 C54 C53 119.8(4) . . ?
C49 C54 H54 120.1 . . ?
C53 C54 H54 120.1 . . ?
C52 C55 H55A 109.5 . . ?
C52 C55 H55B 109.5 . . ?
C52 C55 H55C 109.5 . . ?
H55A C55 H55B 109.5 . . ?
H55A C55 H55C 109.5 . . ?
H55B C55 H55C 109.5 . . ?

loop_
_geom_bond_atom_site_label_1
_geom_bond_atom_site_label_2
_geom_bond_distance
_geom_bond_site_symmetry_2
_geom_bond_publ_flag
Sb1 Sb2 2.8302(4) . ?
Sb1 N 2.120(4) . ?
Sb1 C1 2.164(4) . ?
Sb2 N 2.118(3) . ?
Sb2 C25 2.168(4) . ?
S O1 1.431(3) . ?
S O2 1.442(3) . ?
S N 1.621(4) . ?
S C49 1.775(4) . ?
Si1 C7 1.907(4) . ?
Si1 C8 1.872(5) . ?
Si1 C9 1.868(5) . ?
Si1 C10 1.867(5) . ?
Si2 C7 1.901(4) . ?
Si2 C11 1.873(5) . ?
Si2 C12 1.869(5) . ?
Si2 C13 1.859(5) . ?
Si3 C18 1.898(4) . ?
Si3 C19 1.863(5) . ?
Si3 C20 1.876(4) . ?
Si3 C21 1.887(5) . ?
Si4 C18 1.897(4) . ?
Si4 C22 1.871(5) . ?
Si4 C23 1.870(5) . ?
Si4 C24 1.865(5) . ?
Si5 C31 1.889(4) . ?
Si5 C32 1.865(5) . ?
Si5 C33 1.868(5) . ?
Si5 C34 1.864(5) . ?
Si6 C31 1.897(4) . ?
Si6 C35 1.878(5) . ?
Si6 C36 1.869(5) . ?
Si6 C37 1.856(5) . ?
Si7 C42 1.897(4) . ?
Si7 C43 1.869(5) . ?
Si7 C44 1.866(5) . ?
Si7 C45 1.876(5) . ?
Si8 C42 1.908(4) . ?
Si8 C46 1.854(4) . ?
Si8 C47 1.863(5) . ?
Si8 C48 1.877(5) . ?
C1 C2 1.414(6) . ?
C1 C6 1.427(6) . ?
C2 C3 1.401(5) . ?
C2 C7 1.523(6) . ?
C3 H3 0.9500 . ?
C3 C4 1.390(6) . ?
C4 C5 1.390(6) . ?
C4 C14 1.538(6) . ?
C5 H5 0.9500 . ?
C5 C6 1.401(5) . ?
C6 C18 1.507(6) . ?
C7 H7 1.0000 . ?
C8 H8A 0.9800 . ?
C8 H8B 0.9800 . ?
C8 H8C 0.9800 . ?
C9 H9A 0.9800 . ?
C9 H9B 0.9800 . ?
C9 H9C 0.9800 . ?
C10 H10A 0.9800 . ?
C10 H10B 0.9800 . ?
C10 H10C 0.9800 . ?
C11 H11A 0.9800 . ?
C11 H11B 0.9800 . ?
C11 H11C 0.9800 . ?
C12 H12A 0.9800 . ?
C12 H12B 0.9800 . ?
C12 H12C 0.9800 . ?
C13 H13A 0.9800 . ?
C13 H13B 0.9800 . ?
C13 H13C 0.9800 . ?
C14 C15 1.527(7) . ?
C14 C16 1.539(6) . ?
C14 C17 1.536(7) . ?
C15 H15A 0.9800 . ?
C15 H15B 0.9800 . ?
C15 H15C 0.9800 . ?
C16 H16A 0.9800 . ?
C16 H16B 0.9800 . ?
C16 H16C 0.9800 . ?
C17 H17A 0.9800 . ?
C17 H17B 0.9800 . ?
C17 H17C 0.9800 . ?
C18 H18 1.0000 . ?
C19 H19A 0.9800 . ?
C19 H19B 0.9800 . ?
C19 H19C 0.9800 . ?
C20 H20A 0.9800 . ?
C20 H20B 0.9800 . ?
C20 H20C 0.9800 . ?
C21 H21A 0.9800 . ?
C21 H21B 0.9800 . ?
C21 H21C 0.9800 . ?
C22 H22A 0.9800 . ?
C22 H22B 0.9800 . ?
C22 H22C 0.9800 . ?
C23 H23A 0.9800 . ?
C23 H23B 0.9800 . ?
C23 H23C 0.9800 . ?
C24 H24A 0.9800 . ?
C24 H24B 0.9800 . ?
C24 H24C 0.9800 . ?
C25 C26 1.411(5) . ?
C25 C30 1.401(5) . ?
C26 C27 1.404(6) . ?
C26 C31 1.510(6) . ?
C27 H27 0.9500 . ?
C27 C28 1.376(6) . ?
C28 C29 1.389(6) . ?
C28 C38 1.539(6) . ?
C29 H29 0.9500 . ?
C29 C30 1.396(5) . ?
C30 C42 1.530(5) . ?
C31 H31 1.0000 . ?
C32 H32A 0.9800 . ?
C32 H32B 0.9800 . ?
C32 H32C 0.9800 . ?
C33 H33A 0.9800 . ?
C33 H33B 0.9800 . ?
C33 H33C 0.9800 . ?
C34 H34A 0.9800 . ?
C34 H34B 0.9800 . ?
C34 H34C 0.9800 . ?
C35 H35A 0.9800 . ?
C35 H35B 0.9800 . ?
C35 H35C 0.9800 . ?
C36 H36A 0.9800 . ?
C36 H36B 0.9800 . ?
C36 H36C 0.9800 . ?
C37 H37A 0.9800 . ?
C37 H37B 0.9800 . ?
C37 H37C 0.9800 . ?
C38 C39 1.522(7) . ?
C38 C40 1.536(8) . ?
C38 C41 1.523(8) . ?
C39 H39A 0.9800 . ?
C39 H39B 0.9800 . ?
C39 H39C 0.9800 . ?
C40 H40A 0.9800 . ?
C40 H40B 0.9800 . ?
C40 H40C 0.9800 . ?
C41 H41A 0.9800 . ?
C41 H41B 0.9800 . ?
C41 H41C 0.9800 . ?
C42 H42 1.0000 . ?
C43 H43A 0.9800 . ?
C43 H43B 0.9800 . ?
C43 H43C 0.9800 . ?
C44 H44A 0.9800 . ?
C44 H44B 0.9800 . ?
C44 H44C 0.9800 . ?
C45 H45A 0.9800 . ?
C45 H45B 0.9800 . ?
C45 H45C 0.9800 . ?
C46 H46A 0.9800 . ?
C46 H46B 0.9800 . ?
C46 H46C 0.9800 . ?
C47 H47A 0.9800 . ?
C47 H47B 0.9800 . ?
C47 H47C 0.9800 . ?
C48 H48A 0.9800 . ?
C48 H48B 0.9800 . ?
C48 H48C 0.9800 . ?
C49 C50 1.375(6) . ?
C49 C54 1.383(6) . ?
C50 H50 0.9500 . ?
C50 C51 1.386(6) . ?
C51 H51 0.9500 . ?
C51 C52 1.397(7) . ?
C52 C53 1.391(7) . ?
C52 C55 1.500(6) . ?
C53 H53 0.9500 . ?
C53 C54 1.393(6) . ?
C54 H54 0.9500 . ?
C55 H55A 0.9800 . ?
C55 H55B 0.9800 . ?
C55 H55C 0.9800 . ?

loop_
_geom_torsion_atom_site_label_1
_geom_torsion_atom_site_label_2
_geom_torsion_atom_site_label_3
_geom_torsion_atom_site_label_4
_geom_torsion
_geom_torsion_site_symmetry_1
_geom_torsion_site_symmetry_2
_geom_torsion_site_symmetry_3
_geom_torsion_site_symmetry_4
_geom_torsion_publ_flag
Sb1 C1 C2 C3 165.6(3) . . . . ?
Sb1 C1 C2 C7 -15.6(5) . . . . ?
Sb1 C1 C6 C5 -166.5(3) . . . . ?
Sb1 C1 C6 C18 17.7(6) . . . . ?
Sb2 C25 C26 C27 161.5(3) . . . . ?
Sb2 C25 C26 C31 -17.7(5) . . . . ?
Sb2 C25 C30 C29 -163.6(3) . . . . ?
Sb2 C25 C30 C42 14.8(5) . . . . ?
S C49 C50 C51 176.5(4) . . . . ?
S C49 C54 C53 -175.7(4) . . . . ?
O1 S N Sb1 12.8(3) . . . . ?
O1 S N Sb2 -89.3(3) . . . . ?
O1 S C49 C50 143.9(4) . . . . ?
O1 S C49 C54 -38.6(4) . . . . ?
O2 S N Sb1 144.1(2) . . . . ?
O2 S N Sb2 42.0(3) . . . . ?
O2 S C49 C50 16.0(4) . . . . ?
O2 S C49 C54 -166.5(3) . . . . ?
N S C49 C50 -97.5(4) . . . . ?
N S C49 C54 80.1(4) . . . . ?
C1 C2 C3 C4 4.3(6) . . . . ?
C1 C2 C7 Si1 -109.0(4) . . . . ?
C1 C2 C7 Si2 116.4(4) . . . . ?
C1 C6 C18 Si3 100.2(4) . . . . ?
C1 C6 C18 Si4 -124.4(4) . . . . ?
C2 C1 C6 C5 5.7(6) . . . . ?
C2 C1 C6 C18 -170.1(4) . . . . ?
C2 C3 C4 C5 1.0(6) . . . . ?
C2 C3 C4 C14 175.3(4) . . . . ?
C3 C2 C7 Si1 69.8(4) . . . . ?
C3 C2 C7 Si2 -64.8(4) . . . . ?
C3 C4 C5 C6 -3.1(6) . . . . ?
C3 C4 C14 C15 -105.8(5) . . . . ?
C3 C4 C14 C16 13.8(6) . . . . ?
C3 C4 C14 C17 134.5(4) . . . . ?
C4 C5 C6 C1 -0.3(6) . . . . ?
C4 C5 C6 C18 175.7(4) . . . . ?
C5 C4 C14 C15 68.3(5) . . . . ?
C5 C4 C14 C16 -172.1(4) . . . . ?
C5 C4 C14 C17 -51.4(5) . . . . ?
C5 C6 C18 Si3 -75.5(4) . . . . ?
C5 C6 C18 Si4 59.8(4) . . . . ?
C6 C1 C2 C3 -7.7(6) . . . . ?
C6 C1 C2 C7 171.1(4) . . . . ?
C7 C2 C3 C4 -174.5(4) . . . . ?
C14 C4 C5 C6 -177.5(4) . . . . ?
C19 Si3 C18 Si4 166.9(2) . . . . ?
C19 Si3 C18 C6 -57.7(3) . . . . ?
C20 Si3 C18 Si4 -73.9(3) . . . . ?
C20 Si3 C18 C6 61.5(3) . . . . ?
C21 Si3 C18 Si4 47.9(3) . . . . ?
C21 Si3 C18 C6 -176.7(3) . . . . ?
C22 Si4 C18 Si3 35.3(3) . . . . ?
C22 Si4 C18 C6 -97.6(3) . . . . ?
C23 Si4 C18 Si3 155.5(2) . . . . ?
C23 Si4 C18 C6 22.6(4) . . . . ?
C24 Si4 C18 Si3 -84.5(3) . . . . ?
C24 Si4 C18 C6 142.6(3) . . . . ?
C25 C26 C27 C28 1.9(6) . . . . ?
C25 C26 C31 Si5 103.0(4) . . . . ?
C25 C26 C31 Si6 -122.5(4) . . . . ?
C25 C30 C42 Si7 -105.6(4) . . . . ?
C25 C30 C42 Si8 118.2(4) . . . . ?
C26 C25 C30 C29 3.5(6) . . . . ?
C26 C25 C30 C42 -178.1(4) . . . . ?
C26 C27 C28 C29 0.9(7) . . . . ?
C26 C27 C28 C38 -179.2(4) . . . . ?
C27 C26 C31 Si5 -76.2(4) . . . . ?
C27 C26 C31 Si6 58.2(4) . . . . ?
C27 C28 C29 C30 -1.5(7) . . . . ?
C27 C28 C38 C39 1.2(7) . . . . ?
C27 C28 C38 C40 120.9(5) . . . . ?
C27 C28 C38 C41 -119.8(5) . . . . ?
C28 C29 C30 C25 -0.6(6) . . . . ?
C28 C29 C30 C42 -179.2(4) . . . . ?
C29 C28 C38 C39 -178.9(5) . . . . ?
C29 C28 C38 C40 -59.2(6) . . . . ?
C29 C28 C38 C41 60.1(6) . . . . ?
C29 C30 C42 Si7 72.9(4) . . . . ?
C29 C30 C42 Si8 -63.3(4) . . . . ?
C30 C25 C26 C27 -4.0(6) . . . . ?
C30 C25 C26 C31 176.7(4) . . . . ?
C31 C26 C27 C28 -178.8(4) . . . . ?
C32 Si5 C31 Si6 54.6(3) . . . . ?
C32 Si5 C31 C26 -173.8(3) . . . . ?
C33 Si5 C31 Si6 -67.4(3) . . . . ?
C33 Si5 C31 C26 64.2(3) . . . . ?
C34 Si5 C31 Si6 173.6(2) . . . . ?
C34 Si5 C31 C26 -54.8(3) . . . . ?
C35 Si6 C31 Si5 -78.5(3) . . . . ?
C35 Si6 C31 C26 150.4(3) . . . . ?
C36 Si6 C31 Si5 40.9(3) . . . . ?
C36 Si6 C31 C26 -90.1(3) . . . . ?
C37 Si6 C31 Si5 162.5(2) . . . . ?
C37 Si6 C31 C26 31.5(3) . . . . ?
C38 C28 C29 C30 178.6(4) . . . . ?
C43 Si7 C42 Si8 -178.6(2) . . . . ?
C43 Si7 C42 C30 47.5(3) . . . . ?
C44 Si7 C42 Si8 -59.6(3) . . . . ?
C44 Si7 C42 C30 166.5(3) . . . . ?
C45 Si7 C42 Si8 62.9(3) . . . . ?
C45 Si7 C42 C30 -71.0(3) . . . . ?
C49 S N Sb1 -102.3(2) . . . . ?
C49 S N Sb2 155.6(2) . . . . ?
C49 C50 C51 C52 -2.0(7) . . . . ?
C50 C49 C54 C53 1.8(7) . . . . ?
C50 C51 C52 C53 4.1(7) . . . . ?
C50 C51 C52 C55 -173.8(5) . . . . ?
C51 C52 C53 C54 -3.3(7) . . . . ?
C52 C53 C54 C49 0.4(7) . . . . ?
C54 C49 C50 C51 -1.1(7) . . . . ?
C55 C52 C53 C54 174.6(5) . . . . ?
